data_4070002
loop_
_publ_author_name
'Partyka, David V.'
'Deligonul, Nihal'
'Washington, Marlena P.'
'Gray, Thomas G.'

_publ_section_title
;
 fac-Tricarbonyl Rhenium(I) Azadipyrromethene Complexes
;
_journal_issue 20
_journal_name_full Organometallics
_journal_page_first 5837
_journal_paper_doi 10.1021/om900552e
_journal_volume 28
_journal_year 2009
_chemical_formula_moiety 'C40 H31 N4 O3 Re'
_chemical_formula_sum 'C40 H31 N4 O3 Re'
_chemical_formula_weight 801.89
_chemical_name_systematic
;

 ?

;
_space_group_IT_number 14
_symmetry_cell_setting monoclinic
_symmetry_space_group_name_Hall '-P 2yn'
_symmetry_space_group_name_H-M 'P 1 21/n 1'
_atom_sites_solution_hydrogens geom
_atom_sites_solution_primary direct
_atom_sites_solution_secondary difmap
_audit_creation_method SHELXL-97
_cell_angle_alpha 90.00
_cell_angle_beta 105.1090(10)
_cell_angle_gamma 90.00
_cell_formula_units_Z 4
_cell_length_a 15.722(2)
_cell_length_b 12.3980(18)
_cell_length_c 17.657(3)
_cell_measurement_reflns_used 9948
_cell_measurement_temperature 100(2)
_cell_measurement_theta_max 26.85
_cell_measurement_theta_min 2.02
_cell_volume 3322.8(9)
_computing_cell_refinement 'Bruker SMART'
_computing_data_collection 'Bruker SMART'
_computing_data_reduction 'Bruker SAINT'
_computing_molecular_graphics 'Bruker SHELXTL'
_computing_publication_material 'Bruker SHELXTL'
_computing_structure_refinement 'SHELXL-97 (Sheldrick, 1997)'
_computing_structure_solution 'SHELXS-97 (Sheldrick, 1990)'
_diffrn_ambient_temperature 100(2)
_diffrn_measured_fraction_theta_full 0.993
_diffrn_measured_fraction_theta_max 0.993
_diffrn_measurement_device_type 'Bruker AXS APEX II CCD area detector'
_diffrn_measurement_method 'phi and omega scans'
_diffrn_radiation_monochromator graphite
_diffrn_radiation_source 'fine-focus sealed tube'
_diffrn_radiation_type MoK\a
_diffrn_radiation_wavelength 0.71073
_diffrn_reflns_av_R_equivalents 0.0402
_diffrn_reflns_av_sigmaI/netI 0.0358
_diffrn_reflns_limit_h_max 18
_diffrn_reflns_limit_h_min -18
_diffrn_reflns_limit_k_max 14
_diffrn_reflns_limit_k_min -14
_diffrn_reflns_limit_l_max 20
_diffrn_reflns_limit_l_min -20
_diffrn_reflns_number 28209
_diffrn_reflns_theta_full 25.00
_diffrn_reflns_theta_max 25.00
_diffrn_reflns_theta_min 1.55
_diffrn_standards_decay_% none
_diffrn_standards_number 0
_exptl_absorpt_coefficient_mu 3.702
_exptl_absorpt_correction_T_max 0.3865
_exptl_absorpt_correction_T_min 0.3276
_exptl_absorpt_correction_type multi-scan
_exptl_absorpt_process_details 'AXScale in APEX 2 (Bruker, 2004)'
_exptl_crystal_colour green
_exptl_crystal_density_diffrn 1.603
_exptl_crystal_density_meas ?
_exptl_crystal_density_method 'not measured'
_exptl_crystal_description irregular
_exptl_crystal_F_000 1592
_exptl_crystal_size_max 0.39
_exptl_crystal_size_mid 0.34
_exptl_crystal_size_min 0.32
_refine_diff_density_max 0.898
_refine_diff_density_min -1.688
_refine_diff_density_rms 0.186
_refine_ls_extinction_method none
_refine_ls_goodness_of_fit_ref 1.206
_refine_ls_hydrogen_treatment constr
_refine_ls_matrix_type full
_refine_ls_number_parameters 436
_refine_ls_number_reflns 5806
_refine_ls_number_restraints 0
_refine_ls_restrained_S_all 1.206
_refine_ls_R_factor_all 0.0404
_refine_ls_R_factor_gt 0.0378
_refine_ls_shift/su_max 0.008
_refine_ls_shift/su_mean 0.001
_refine_ls_structure_factor_coef Fsqd
_refine_ls_weighting_details 'calc w=1/[\s^2^(Fo^2^)+(0.0851P)^2^+3.7119P] where P=(Fo^2^+2Fc^2^)/3'
_refine_ls_weighting_scheme calc
_refine_ls_wR_factor_gt 0.1268
_refine_ls_wR_factor_ref 0.1324
_reflns_number_gt 5365
_reflns_number_total 5806
_reflns_threshold_expression >2sigma(I)
_cod_data_source_file om900552e_si_002.cif
_cod_data_source_block nd051809_0m
_cod_depositor_comments
;
The following automatic conversions were performed:

'_symmetry_cell_setting' value 'Monoclinic' changed to 'monoclinic'
according to /home/saulius/struct/CIF-dictionaries/cif_core.dic
dictionary named 'cif_core.dic' version 2.4.2 from 2011-04-26.

Automatic conversion script
Id: cif_fix_values 1715 2011-07-08 13:25:40Z adriana 

The following automatic conversions were performed:

'_exptl_crystal_density_meas' value 'not measured' was changed to '?'
- the value is perceived as not measured.

Automatic conversion script
Id: cif_fix_values 3008 2015-01-20 13:52:24Z robertas 
;
_cod_original_cell_volume 3322.7(8)
_cod_original_sg_symbol_H-M P2(1)/n
_cod_database_code 4070002

loop_
_symmetry_equiv_pos_as_xyz
'x, y, z'
'-x+1/2, y+1/2, -z+1/2'
'-x, -y, -z'
'x-1/2, -y-1/2, z-1/2'

loop_
_atom_site_label
_atom_site_type_symbol
_atom_site_fract_x
_atom_site_fract_y
_atom_site_fract_z
_atom_site_U_iso_or_equiv
_atom_site_adp_type
_atom_site_occupancy
_atom_site_symmetry_multiplicity
_atom_site_calc_flag
_atom_site_refinement_flags
Re1 Re 0.812585(12) 0.680707(15) 0.181500(10) 0.01935(13) Uani 1 1 d .
C23 C 1.1230(3) 0.5848(5) 0.4175(3) 0.0299(12) Uani 1 1 d .
H23 H 1.1715 0.6165 0.4543 0.036 Uiso 1 1 calc R
C22 C 1.1023(3) 0.6177(4) 0.3407(3) 0.0283(11) Uani 1 1 d .
H22 H 1.1374 0.6709 0.3246 0.034 Uiso 1 1 calc R
C21 C 1.0300(3) 0.5737(4) 0.2860(3) 0.0237(11) Uani 1 1 d .
C24 C 1.0738(4) 0.5058(5) 0.4418(3) 0.0344(13) Uani 1 1 d .
H24 H 1.0891 0.4824 0.4949 0.041 Uiso 1 1 calc R
C26 C 0.9814(3) 0.4936(4) 0.3115(3) 0.0256(11) Uani 1 1 d .
H26 H 0.9330 0.4612 0.2749 0.031 Uiso 1 1 calc R
C25 C 1.0018(4) 0.4607(5) 0.3881(3) 0.0325(12) Uani 1 1 d .
H25 H 0.9671 0.4074 0.4044 0.039 Uiso 1 1 calc R
C10 C 0.5259(4) 0.6916(4) 0.0329(4) 0.0285(13) Uani 1 1 d .
H10 H 0.5251 0.7464 -0.0049 0.034 Uiso 1 1 calc R
C6 C 0.5939(3) 0.5369(4) 0.1048(3) 0.0264(11) Uani 1 1 d .
H6 H 0.6400 0.4852 0.1167 0.032 Uiso 1 1 calc R
C9 C 0.4565(4) 0.6826(4) 0.0674(4) 0.0332(14) Uani 1 1 d .
H9 H 0.4090 0.7324 0.0542 0.040 Uiso 1 1 calc R
C7 C 0.5243(4) 0.5290(5) 0.1386(3) 0.0338(13) Uani 1 1 d .
H7 H 0.5233 0.4723 0.1746 0.041 Uiso 1 1 calc R
C5 C 0.5963(3) 0.6211(4) 0.0531(3) 0.0208(10) Uani 1 1 d .
C2 C 0.6614(3) 0.6406(4) -0.0638(3) 0.0244(11) Uani 1 1 d .
H2 H 0.6079 0.6367 -0.1041 0.029 Uiso 1 1 calc R
C11 C 0.7670(3) 0.6608(4) -0.1500(3) 0.0250(11) Uani 1 1 d .
C3 C 0.7443(3) 0.6543(5) -0.0740(3) 0.0246(11) Uani 1 1 d .
C14 C 0.8092(5) 0.6664(6) -0.2939(4) 0.0447(17) Uani 1 1 d .
H14 H 0.8238 0.6686 -0.3428 0.054 Uiso 1 1 calc R
C4 C 0.8031(3) 0.6544(4) 0.0024(3) 0.0224(10) Uani 1 1 d .
C1 C 0.6705(3) 0.6332(4) 0.0178(3) 0.0223(10) Uani 1 1 d .
C13 C 0.7423(4) 0.6013(6) -0.2837(3) 0.0483(17) Uani 1 1 d .
H13 H 0.7105 0.5575 -0.3258 0.058 Uiso 1 1 calc R
C16 C 0.8341(3) 0.7270(5) -0.1611(3) 0.0319(12) Uani 1 1 d .
H16 H 0.8658 0.7715 -0.1194 0.038 Uiso 1 1 calc R
C15 C 0.8549(4) 0.7287(6) -0.2317(3) 0.0412(15) Uani 1 1 d .
H15 H 0.9016 0.7734 -0.2381 0.049 Uiso 1 1 calc R
C18 C 1.0424(3) 0.6262(4) 0.0863(3) 0.0245(11) Uani 1 1 d .
N3 N 0.9341(3) 0.6246(3) 0.1552(2) 0.0227(9) Uani 1 1 d .
C27 C 1.0869(3) 0.6290(4) 0.0229(3) 0.0239(11) Uani 1 1 d .
C31 C 1.2227(4) 0.6219(5) -0.0167(4) 0.0337(13) Uani 1 1 d .
H31 H 1.2850 0.6141 -0.0032 0.040 Uiso 1 1 calc R
C32 C 1.1789(3) 0.6224(4) 0.0416(3) 0.0291(12) Uani 1 1 d .
H32 H 1.2115 0.6183 0.0950 0.035 Uiso 1 1 calc R
C19 C 1.0802(3) 0.6049(4) 0.1632(3) 0.0255(11) Uani 1 1 d .
H19 H 1.1413 0.5937 0.1861 0.031 Uiso 1 1 calc R
C20 C 1.0131(3) 0.6024(4) 0.2033(3) 0.0243(10) Uani 1 1 d .
C17 C 0.9488(3) 0.6396(4) 0.0805(3) 0.0210(10) Uani 1 1 d .
N4 N 0.8562(3) 0.9118(4) 0.1136(3) 0.0295(10) Uani 1 1 d .
C39 C 0.8824(5) 0.9895(7) -0.0008(4) 0.057(2) Uani 1 1 d .
H39A H 0.9295 0.9367 0.0021 0.085 Uiso 1 1 calc R
H39B H 0.8961 1.0559 -0.0253 0.085 Uiso 1 1 calc R
H39C H 0.8265 0.9599 -0.0322 0.085 Uiso 1 1 calc R
C37 C 0.9608(5) 1.0552(6) 0.1336(4) 0.0507(18) Uani 1 1 d .
H37A H 0.9534 1.0697 0.1861 0.076 Uiso 1 1 calc R
H37B H 0.9780 1.1218 0.1116 0.076 Uiso 1 1 calc R
H37C H 1.0068 1.0005 0.1372 0.076 Uiso 1 1 calc R
C38 C 0.8746(4) 1.0142(5) 0.0810(3) 0.0365(14) Uani 1 1 d .
C33 C 0.7056(3) 0.7378(4) 0.1993(3) 0.0249(11) Uani 1 1 d .
N1 N 0.7549(3) 0.6404(3) 0.0583(2) 0.0218(9) Uani 1 1 d .
C36 C 0.8417(4) 0.8297(4) 0.1366(3) 0.0269(13) Uani 1 1 d .
C8 C 0.4562(4) 0.6021(5) 0.1208(3) 0.0354(13) Uani 1 1 d .
H8 H 0.4092 0.5970 0.1452 0.043 Uiso 1 1 calc R
C40 C 0.7984(5) 1.0882(6) 0.0802(5) 0.063(2) Uani 1 1 d .
H40A H 0.7432 1.0533 0.0523 0.095 Uiso 1 1 calc R
H40B H 0.8056 1.1556 0.0535 0.095 Uiso 1 1 calc R
H40C H 0.7969 1.1039 0.1342 0.095 Uiso 1 1 calc R
C12 C 0.7212(4) 0.5991(5) -0.2128(3) 0.0349(13) Uani 1 1 d .
H12 H 0.6743 0.5545 -0.2069 0.042 Uiso 1 1 calc R
C30 C 1.1772(4) 0.6327(4) -0.0943(3) 0.0307(12) Uani 1 1 d .
H30 H 1.2078 0.6354 -0.1341 0.037 Uiso 1 1 calc R
C28 C 1.0425(4) 0.6372(4) -0.0555(3) 0.0279(11) Uani 1 1 d .
H28 H 0.9800 0.6413 -0.0699 0.033 Uiso 1 1 calc R
C29 C 1.0871(4) 0.6395(5) -0.1136(3) 0.0317(12) Uani 1 1 d .
H29 H 1.0551 0.6459 -0.1670 0.038 Uiso 1 1 calc R
C35 C 0.7805(3) 0.5488(5) 0.2255(3) 0.0280(12) Uani 1 1 d .
C34 C 0.8690(3) 0.7272(4) 0.2861(3) 0.0248(11) Uani 1 1 d .
O2 O 0.7584(3) 0.4762(3) 0.2568(2) 0.0330(9) Uani 1 1 d .
O1 O 0.9000(3) 0.7561(3) 0.3491(2) 0.0385(9) Uani 1 1 d .
O3 O 0.6430(2) 0.7692(3) 0.2135(2) 0.0295(8) Uani 1 1 d .
N2 N 0.8894(3) 0.6556(4) 0.0143(3) 0.0225(9) Uani 1 1 d .

loop_
_atom_site_aniso_label
_atom_site_aniso_U_11
_atom_site_aniso_U_22
_atom_site_aniso_U_33
_atom_site_aniso_U_23
_atom_site_aniso_U_13
_atom_site_aniso_U_12
Re1 0.02115(18) 0.01925(19) 0.01764(17) -0.00049(6) 0.00504(11) -0.00057(6)
C23 0.028(3) 0.038(3) 0.022(3) -0.004(2) 0.003(2) -0.001(2)
C22 0.026(3) 0.027(3) 0.030(3) 0.003(2) 0.004(2) 0.001(2)
C21 0.024(2) 0.024(3) 0.023(3) 0.006(2) 0.006(2) 0.002(2)
C24 0.035(3) 0.044(3) 0.024(3) 0.008(2) 0.008(2) 0.007(3)
C26 0.025(3) 0.024(3) 0.027(3) 0.000(2) 0.007(2) 0.000(2)
C25 0.031(3) 0.036(3) 0.030(3) 0.007(2) 0.009(2) 0.002(2)
C10 0.026(3) 0.028(3) 0.031(3) -0.005(2) 0.006(2) -0.003(2)
C6 0.028(3) 0.030(3) 0.021(3) -0.006(2) 0.007(2) -0.003(2)
C9 0.026(3) 0.036(4) 0.037(3) -0.010(2) 0.008(3) 0.000(2)
C7 0.030(3) 0.045(3) 0.027(3) -0.004(2) 0.009(2) -0.006(3)
C5 0.021(2) 0.024(3) 0.018(2) -0.0072(19) 0.0075(19) -0.004(2)
C2 0.025(3) 0.027(3) 0.019(2) 0.000(2) 0.003(2) -0.005(2)
C11 0.023(3) 0.030(3) 0.020(3) 0.003(2) 0.002(2) 0.005(2)
C3 0.027(3) 0.028(3) 0.018(2) 0.001(2) 0.006(2) -0.001(2)
C14 0.047(4) 0.069(5) 0.024(3) 0.005(3) 0.018(3) 0.003(3)
C4 0.025(3) 0.026(2) 0.017(2) 0.001(2) 0.008(2) 0.001(2)
C1 0.024(2) 0.013(2) 0.026(2) -0.0035(19) 0.000(2) -0.0031(19)
C13 0.043(4) 0.078(5) 0.024(3) -0.007(3) 0.007(3) 0.002(3)
C16 0.029(3) 0.039(3) 0.026(3) 0.008(2) 0.003(2) 0.001(2)
C15 0.037(3) 0.059(4) 0.031(3) 0.006(3) 0.014(3) -0.002(3)
C18 0.022(2) 0.028(3) 0.025(3) 0.000(2) 0.009(2) -0.001(2)
N3 0.022(2) 0.026(2) 0.020(2) 0.0016(17) 0.0061(17) -0.0030(17)
C27 0.028(3) 0.019(3) 0.024(3) 0.000(2) 0.006(2) -0.003(2)
C31 0.024(3) 0.033(3) 0.047(3) -0.001(3) 0.013(2) 0.000(2)
C32 0.022(3) 0.037(3) 0.029(3) 0.006(2) 0.009(2) 0.000(2)
C19 0.020(2) 0.030(3) 0.026(3) 0.002(2) 0.005(2) -0.002(2)
C20 0.024(2) 0.024(3) 0.025(3) -0.001(2) 0.005(2) 0.000(2)
C17 0.022(2) 0.020(3) 0.020(2) -0.003(2) 0.0025(19) 0.000(2)
N4 0.036(3) 0.027(3) 0.026(2) 0.002(2) 0.0100(19) -0.005(2)
C39 0.068(5) 0.064(5) 0.034(3) 0.003(3) 0.008(3) -0.030(4)
C37 0.058(4) 0.050(4) 0.040(4) 0.005(3) 0.005(3) -0.027(3)
C38 0.050(4) 0.027(3) 0.031(3) 0.006(2) 0.009(3) -0.010(3)
C33 0.033(3) 0.023(3) 0.018(2) -0.003(2) 0.005(2) -0.009(2)
N1 0.021(2) 0.021(2) 0.024(2) -0.0004(18) 0.0066(17) -0.0010(17)
C36 0.022(3) 0.035(3) 0.022(3) -0.006(2) 0.002(2) -0.003(2)
C8 0.030(3) 0.043(3) 0.038(3) -0.010(3) 0.017(2) -0.005(3)
C40 0.061(5) 0.043(4) 0.078(5) 0.011(4) 0.004(4) 0.001(4)
C12 0.031(3) 0.042(3) 0.029(3) -0.003(3) 0.004(2) -0.002(3)
C30 0.032(3) 0.029(3) 0.037(3) -0.006(2) 0.018(2) -0.001(2)
C28 0.027(3) 0.030(3) 0.028(3) 0.001(2) 0.008(2) 0.001(2)
C29 0.031(3) 0.038(3) 0.026(3) -0.003(3) 0.009(2) 0.003(3)
C35 0.022(3) 0.039(3) 0.023(3) -0.001(2) 0.006(2) 0.004(2)
C34 0.030(3) 0.018(3) 0.027(3) -0.001(2) 0.008(2) 0.001(2)
O2 0.033(2) 0.031(2) 0.037(2) 0.0108(17) 0.0132(17) -0.0001(17)
O1 0.044(2) 0.044(2) 0.024(2) -0.0092(18) 0.0018(17) 0.0026(19)
O3 0.0278(19) 0.032(2) 0.031(2) -0.0042(16) 0.0121(16) 0.0042(16)
N2 0.024(2) 0.020(2) 0.023(2) 0.0004(18) 0.0065(18) 0.0013(18)

loop_
_atom_type_symbol
_atom_type_description
_atom_type_scat_dispersion_real
_atom_type_scat_dispersion_imag
_atom_type_scat_source
C C 0.0033 0.0016 'International Tables Vol C Tables 4.2.6.8 and 6.1.1.4'
H H 0.0000 0.0000 'International Tables Vol C Tables 4.2.6.8 and 6.1.1.4'
N N 0.0061 0.0033 'International Tables Vol C Tables 4.2.6.8 and 6.1.1.4'
O O 0.0106 0.0060 'International Tables Vol C Tables 4.2.6.8 and 6.1.1.4'
Re Re -1.0185 7.2310 'International Tables Vol C Tables 4.2.6.8 and 6.1.1.4'

loop_
_geom_angle_atom_site_label_1
_geom_angle_atom_site_label_2
_geom_angle_atom_site_label_3
_geom_angle
C34 Re1 C33 86.4(2)
C34 Re1 C35 88.3(2)
C33 Re1 C35 85.1(2)
C34 Re1 C36 90.4(2)
C33 Re1 C36 91.4(2)
C35 Re1 C36 176.4(2)
C34 Re1 N1 174.47(18)
C33 Re1 N1 95.33(17)
C35 Re1 N1 97.04(19)
C36 Re1 N1 84.26(19)
C34 Re1 N3 95.14(19)
C33 Re1 N3 176.03(18)
C35 Re1 N3 98.59(18)
C36 Re1 N3 84.93(19)
N1 Re1 N3 82.84(15)
C22 C23 C24 120.6(5)
C22 C23 H23 119.7
C24 C23 H23 119.7
C23 C22 C21 120.6(5)
C23 C22 H22 119.7
C21 C22 H22 119.7
C22 C21 C26 118.0(5)
C22 C21 C20 120.1(5)
C26 C21 C20 121.6(5)
C23 C24 C25 119.6(5)
C23 C24 H24 120.2
C25 C24 H24 120.2
C25 C26 C21 121.5(5)
C25 C26 H26 119.2
C21 C26 H26 119.2
C26 C25 C24 119.7(5)
C26 C25 H25 120.2
C24 C25 H25 120.2
C5 C10 C9 120.3(5)
C5 C10 H10 119.8
C9 C10 H10 119.8
C7 C6 C5 119.8(5)
C7 C6 H6 120.1
C5 C6 H6 120.1
C8 C9 C10 120.3(5)
C8 C9 H9 119.9
C10 C9 H9 119.9
C8 C7 C6 120.8(6)
C8 C7 H7 119.6
C6 C7 H7 119.6
C10 C5 C6 119.1(5)
C10 C5 C1 119.8(5)
C6 C5 C1 121.0(5)
C3 C2 C1 107.1(4)
C3 C2 H2 126.5
C1 C2 H2 126.5
C12 C11 C16 117.9(5)
C12 C11 C3 120.0(5)
C16 C11 C3 122.1(5)
C2 C3 C4 106.3(4)
C2 C3 C11 126.0(5)
C4 C3 C11 127.7(5)
C13 C14 C15 118.9(6)
C13 C14 H14 120.6
C15 C14 H14 120.6
N2 C4 N1 127.7(5)
N2 C4 C3 122.6(5)
N1 C4 C3 109.3(4)
N1 C1 C2 111.3(4)
N1 C1 C5 124.7(4)
C2 C1 C5 124.0(4)
C12 C13 C14 120.3(6)
C12 C13 H13 119.9
C14 C13 H13 119.9
C15 C16 C11 120.4(6)
C15 C16 H16 119.8
C11 C16 H16 119.8
C16 C15 C14 121.2(6)
C16 C15 H15 119.4
C14 C15 H15 119.4
C19 C18 C17 105.3(4)
C19 C18 C27 126.5(5)
C17 C18 C27 128.1(4)
C20 N3 C17 105.6(4)
C20 N3 Re1 130.3(3)
C17 N3 Re1 121.3(3)
C28 C27 C32 117.6(5)
C28 C27 C18 123.3(5)
C32 C27 C18 119.2(5)
C30 C31 C32 120.7(5)
C30 C31 H31 119.7
C32 C31 H31 119.7
C31 C32 C27 120.7(5)
C31 C32 H32 119.7
C27 C32 H32 119.7
C18 C19 C20 108.4(4)
C18 C19 H19 125.8
C20 C19 H19 125.8
N3 C20 C19 111.6(4)
N3 C20 C21 125.6(4)
C19 C20 C21 122.8(4)
N2 C17 N3 127.2(4)
N2 C17 C18 123.6(4)
N3 C17 C18 109.1(4)
C36 N4 C38 177.4(5)
C38 C39 H39A 109.5
C38 C39 H39B 109.5
H39A C39 H39B 109.5
C38 C39 H39C 109.5
H39A C39 H39C 109.5
H39B C39 H39C 109.5
C38 C37 H37A 109.5
C38 C37 H37B 109.5
H37A C37 H37B 109.5
C38 C37 H37C 109.5
H37A C37 H37C 109.5
H37B C37 H37C 109.5
N4 C38 C40 107.2(5)
N4 C38 C39 106.0(5)
C40 C38 C39 112.1(6)
N4 C38 C37 106.7(5)
C40 C38 C37 112.5(6)
C39 C38 C37 111.8(6)
O3 C33 Re1 176.5(4)
C1 N1 C4 106.0(4)
C1 N1 Re1 130.1(3)
C4 N1 Re1 120.8(3)
N4 C36 Re1 178.0(5)
C9 C8 C7 119.6(5)
C9 C8 H8 120.2
C7 C8 H8 120.2
C38 C40 H40A 109.5
C38 C40 H40B 109.5
H40A C40 H40B 109.5
C38 C40 H40C 109.5
H40A C40 H40C 109.5
H40B C40 H40C 109.5
C13 C12 C11 121.3(6)
C13 C12 H12 119.3
C11 C12 H12 119.3
C29 C30 C31 119.3(5)
C29 C30 H30 120.4
C31 C30 H30 120.4
C27 C28 C29 121.5(5)
C27 C28 H28 119.3
C29 C28 H28 119.3
C30 C29 C28 120.3(5)
C30 C29 H29 119.8
C28 C29 H29 119.8
O2 C35 Re1 173.3(5)
O1 C34 Re1 177.7(4)
C17 N2 C4 127.4(5)

loop_
_geom_bond_atom_site_label_1
_geom_bond_atom_site_label_2
_geom_bond_distance
Re1 C34 1.917(5)
Re1 C33 1.924(5)
Re1 C35 1.934(6)
Re1 C36 2.108(6)
Re1 N1 2.186(4)
Re1 N3 2.193(4)
C23 C22 1.371(7)
C23 C24 1.384(8)
C23 H23 0.9500
C22 C21 1.396(7)
C22 H22 0.9500
C21 C26 1.398(7)
C21 C20 1.458(7)
C24 C25 1.389(8)
C24 H24 0.9500
C26 C25 1.367(7)
C26 H26 0.9500
C25 H25 0.9500
C10 C5 1.381(8)
C10 C9 1.387(8)
C10 H10 0.9500
C6 C7 1.381(8)
C6 C5 1.394(7)
C6 H6 0.9500
C9 C8 1.373(9)
C9 H9 0.9500
C7 C8 1.376(8)
C7 H7 0.9500
C5 C1 1.466(7)
C2 C3 1.373(7)
C2 C1 1.414(7)
C2 H2 0.9500
C11 C12 1.384(8)
C11 C16 1.391(8)
C11 C3 1.478(7)
C3 C4 1.422(7)
C14 C13 1.374(10)
C14 C15 1.379(10)
C14 H14 0.9500
C4 N2 1.318(7)
C4 N1 1.402(6)
C1 N1 1.336(6)
C13 C12 1.376(8)
C13 H13 0.9500
C16 C15 1.369(8)
C16 H16 0.9500
C15 H15 0.9500
C18 C19 1.358(7)
C18 C17 1.457(7)
C18 C27 1.469(7)
N3 C20 1.338(6)
N3 C17 1.410(6)
C27 C28 1.382(7)
C27 C32 1.398(7)
C31 C30 1.378(8)
C31 C32 1.381(8)
C31 H31 0.9500
C32 H32 0.9500
C19 C20 1.416(7)
C19 H19 0.9500
C17 N2 1.307(6)
N4 C36 1.140(7)
N4 C38 1.454(7)
C39 C38 1.512(9)
C39 H39A 0.9800
C39 H39B 0.9800
C39 H39C 0.9800
C37 C38 1.517(9)
C37 H37A 0.9800
C37 H37B 0.9800
C37 H37C 0.9800
C38 C40 1.506(10)
C33 O3 1.146(6)
C8 H8 0.9500
C40 H40A 0.9800
C40 H40B 0.9800
C40 H40C 0.9800
C12 H12 0.9500
C30 C29 1.370(8)
C30 H30 0.9500
C28 C29 1.385(8)
C28 H28 0.9500
C29 H29 0.9500
C35 O2 1.156(7)
C34 O1 1.149(6)
